data_1547642
loop_
_publ_author_name
'Gaunt, Matthew J.'
'Hogg, Kirsten F.'
'Trowbridge, Aaron'
'\'Alvarez-P\'erez, Andrea'

_publ_section_title
;
 The \a-Tertiary Amine Motif Drives Remarkable Selectivity for
 Pd-Catalyzed Carbonylation of \b-methylene C--H bonds
;
_journal_name_full 'Chem. Sci.'
_journal_paper_doi 10.1039/C7SC03876C
_journal_year 2017
_chemical_absolute_configuration ad
_chemical_formula_moiety 'C20 H28 N2 O5 S'
_chemical_formula_sum 'C20 H28 N2 O5 S'
_chemical_formula_weight 408.50
_space_group_crystal_system monoclinic
_space_group_IT_number 7
_space_group_name_Hall 'P -2yac'
_space_group_name_H-M_alt 'P 1 n 1'
_symmetry_space_group_name_Hall 'P -2yac'
_symmetry_space_group_name_H-M 'P 1 n 1'
_atom_sites_solution_hydrogens geom
_audit_creation_method SHELXL-2014/7
_audit_update_record
;
2017-08-23 deposited with the CCDC.
2017-10-09 downloaded from the CCDC.
;
_cell_angle_alpha 90
_cell_angle_beta 96.0995(14)
_cell_angle_gamma 90
_cell_formula_units_Z 2
_cell_length_a 6.2851(2)
_cell_length_b 16.6804(5)
_cell_length_c 9.9664(3)
_cell_measurement_reflns_used 5215
_cell_measurement_temperature 180(2)
_cell_measurement_theta_max 27.48
_cell_measurement_theta_min 1.00
_cell_volume 1038.94(6)
_computing_cell_refinement 'HKL Scalepack (Otwinowski & Minor, 1997)'
_computing_data_collection 'COLLECT (Nonius, 1999)'
_computing_data_reduction 'HKL Denzo and Scalepack (Otwinowski & Minor, 1997)'
_computing_molecular_graphics 'Mercury (Macrae et al., 2008)'
_computing_publication_material SHELXL
_computing_structure_refinement 'SHELXL (Sheldrick, 2015)'
_computing_structure_solution 'SHELXT (Sheldrick, 2015)'
_diffrn_ambient_temperature 180(2)
_diffrn_measured_fraction_theta_full 0.997
_diffrn_measured_fraction_theta_max 0.989
_diffrn_measurement_device_type 'Nonius KappaCCD'
_diffrn_measurement_method '\w and \f-scans'
_diffrn_radiation_type MoK\a
_diffrn_radiation_wavelength 0.71073
_diffrn_reflns_av_R_equivalents 0.0416
_diffrn_reflns_av_unetI/netI 0.0502
_diffrn_reflns_Laue_measured_fraction_full 0.997
_diffrn_reflns_Laue_measured_fraction_max 0.989
_diffrn_reflns_limit_h_max 6
_diffrn_reflns_limit_h_min -8
_diffrn_reflns_limit_k_max 21
_diffrn_reflns_limit_k_min -19
_diffrn_reflns_limit_l_max 12
_diffrn_reflns_limit_l_min -12
_diffrn_reflns_number 7989
_diffrn_reflns_point_group_measured_fraction_full 0.785
_diffrn_reflns_point_group_measured_fraction_max 0.735
_diffrn_reflns_theta_full 25.242
_diffrn_reflns_theta_max 27.486
_diffrn_reflns_theta_min 3.664
_diffrn_source 'fine-focus sealed tube'
_exptl_absorpt_coefficient_mu 0.189
_exptl_absorpt_correction_T_max 0.969
_exptl_absorpt_correction_T_min 0.875
_exptl_absorpt_correction_type multi-scan
_exptl_absorpt_process_details 'SORTAV (Blessing, 1995)'
_exptl_crystal_colour colourless
_exptl_crystal_density_diffrn 1.306
_exptl_crystal_description block
_exptl_crystal_F_000 436
_exptl_crystal_size_max 0.280
_exptl_crystal_size_mid 0.230
_exptl_crystal_size_min 0.180
_refine_diff_density_max 0.209
_refine_diff_density_min -0.230
_refine_diff_density_rms 0.045
_refine_ls_abs_structure_details
;
Flack x determined using 923 quotients [(I+)-(I-)]/[(I+)+(I-)]
(Parsons, Flack and Wagner, Acta Cryst. B69 (2013) 249-259).
;
_refine_ls_abs_structure_Flack 0.04(6)
_refine_ls_extinction_method none
_refine_ls_goodness_of_fit_ref 1.016
_refine_ls_hydrogen_treatment constr
_refine_ls_matrix_type full
_refine_ls_number_parameters 258
_refine_ls_number_reflns 3490
_refine_ls_number_restraints 2
_refine_ls_restrained_S_all 1.016
_refine_ls_R_factor_all 0.0552
_refine_ls_R_factor_gt 0.0421
_refine_ls_shift/su_max 0.000
_refine_ls_shift/su_mean 0.000
_refine_ls_structure_factor_coef Fsqd
_refine_ls_weighting_details 'w=1/[\s^2^(Fo^2^)+(0.0486P)^2^+0.3321P] where P=(Fo^2^+2Fc^2^)/3'
_refine_ls_weighting_scheme calc
_refine_ls_wR_factor_gt 0.0972
_refine_ls_wR_factor_ref 0.1051
_reflns_Friedel_coverage 0.480
_reflns_Friedel_fraction_full 0.571
_reflns_Friedel_fraction_max 0.479
_reflns_number_gt 2941
_reflns_number_total 3490
_reflns_threshold_expression 'I > 2\s(I)'
_cod_data_source_file c7sc03876c2.cif
_cod_data_source_block mg_k3_0038
_cod_database_code 1547642
_cambridge_user_name 'Kirsten Hogg'
_cambridge_user_crsid kh566
_cambridge_supervisor_name 'Matthew Gaunt'
_cambridge_supervisor_crsid mjg32
_cambridge_crystallographer_name 'Andrew Bond'
_cambridge_crystallographer_crsid adb29
_cambridge_sample_id AA102
_cambridge_data_id MG_K3_0038
_shelx_space_group_comment
;
The symmetry employed for this shelxl refinement is uniquely defined
by the following loop, which should always be used as a source of
symmetry information in preference to the above space-group names.
They are only intended as comments.
;
_shelx_estimated_absorpt_t_min 0.949
_shelx_estimated_absorpt_t_max 0.967

loop_
_space_group_symop_operation_xyz
'x, y, z'
'x+1/2, -y, z+1/2'

loop_
_atom_site_label
_atom_site_type_symbol
_atom_site_fract_x
_atom_site_fract_y
_atom_site_fract_z
_atom_site_U_iso_or_equiv
_atom_site_adp_type
_atom_site_occupancy
_atom_site_site_symmetry_order
_atom_site_calc_flag
_atom_site_refinement_flags_posn
_atom_site_refinement_flags_adp
S1 S 0.64029(12) 0.47878(5) 0.76702(9) 0.0317(2) Uani 1 1 d . .
O11 O 0.8649(4) 0.47831(17) 0.7521(3) 0.0446(7) Uani 1 1 d . .
O12 O 0.5683(5) 0.47670(17) 0.8986(3) 0.0443(7) Uani 1 1 d . .
O1 O 0.7816(4) 0.21255(15) 0.6359(3) 0.0380(6) Uani 1 1 d . .
N1 N 0.4053(4) 0.21761(17) 0.6111(3) 0.0300(7) Uani 1 1 d . .
N2 N 0.5339(4) 0.40187(17) 0.6849(3) 0.0287(7) Uani 1 1 d . .
C1 C 0.6084(5) 0.2388(2) 0.5913(4) 0.0284(8) Uani 1 1 d . .
O2 O 0.2741(5) 0.19451(16) 0.3228(3) 0.0445(7) Uani 1 1 d . .
C2 C 0.5277(6) 0.3076(2) 0.4956(4) 0.0278(8) Uani 1 1 d . .
H2A H 0.5577 0.2982 0.4003 0.033 Uiso 1 1 calc R U
O3 O 0.1313(6) 0.0861(2) 0.4120(4) 0.0679(10) Uani 1 1 d . .
C3 C 0.2996(5) 0.2801(2) 0.5225(4) 0.0291(8) Uani 1 1 d . .
C4 C 0.1836(5) 0.3428(2) 0.5957(4) 0.0351(9) Uani 1 1 d . .
H4A H 0.0515 0.3191 0.6245 0.042 Uiso 1 1 calc R U
H4B H 0.1411 0.3873 0.5328 0.042 Uiso 1 1 calc R U
C5 C 0.3183(6) 0.3761(2) 0.7182(4) 0.0373(9) Uani 1 1 d . .
H5A H 0.2437 0.4225 0.7539 0.045 Uiso 1 1 calc R U
H5B H 0.3353 0.3345 0.7895 0.045 Uiso 1 1 calc R U
C6 C 0.5835(5) 0.39207(19) 0.5441(4) 0.0277(8) Uani 1 1 d . .
H6A H 0.7376 0.4023 0.5389 0.033 Uiso 1 1 calc R U
H6B H 0.5006 0.4314 0.4853 0.033 Uiso 1 1 calc R U
C7 C 0.3195(7) 0.1588(2) 0.6966(4) 0.0409(9) Uani 1 1 d . .
H7A H 0.4314 0.1419 0.7669 0.061 Uiso 1 1 calc R U
H7B H 0.2686 0.1123 0.6424 0.061 Uiso 1 1 calc R U
H7C H 0.2000 0.1823 0.7388 0.061 Uiso 1 1 calc R U
C8 C 0.1552(6) 0.2462(2) 0.4029(4) 0.0391(9) Uani 1 1 d . .
H8A H 0.0365 0.2157 0.4364 0.047 Uiso 1 1 calc R U
H8B H 0.0925 0.2908 0.3463 0.047 Uiso 1 1 calc R U
C9 C 0.2474(7) 0.1157(3) 0.3362(5) 0.0484(11) Uani 1 1 d . .
C10 C 0.3805(7) 0.0673(3) 0.2447(5) 0.0537(12) Uani 1 1 d . .
C11 C 0.3437(12) -0.0201(3) 0.2705(11) 0.116(3) Uani 1 1 d . .
H11A H 0.4144 -0.0524 0.2061 0.175 Uiso 1 1 calc R U
H11B H 0.1898 -0.0312 0.2596 0.175 Uiso 1 1 calc R U
H11C H 0.4031 -0.0336 0.3626 0.175 Uiso 1 1 calc R U
C12 C 0.3068(12) 0.0902(5) 0.0993(6) 0.105(3) Uani 1 1 d . .
H12A H 0.3962 0.0627 0.0387 0.158 Uiso 1 1 calc R U
H12B H 0.3198 0.1483 0.0883 0.158 Uiso 1 1 calc R U
H12C H 0.1572 0.0741 0.0771 0.158 Uiso 1 1 calc R U
C13 C 0.6178(8) 0.0881(3) 0.2793(7) 0.0711(15) Uani 1 1 d . .
H13A H 0.7047 0.0543 0.2259 0.107 Uiso 1 1 calc R U
H13B H 0.6591 0.0785 0.3755 0.107 Uiso 1 1 calc R U
H13C H 0.6411 0.1446 0.2585 0.107 Uiso 1 1 calc R U
C14 C 0.5313(5) 0.5648(2) 0.6841(3) 0.0284(8) Uani 1 1 d . .
C15 C 0.3307(6) 0.5930(2) 0.7100(4) 0.0329(8) Uani 1 1 d . .
H15A H 0.2537 0.5669 0.7745 0.039 Uiso 1 1 calc R U
C16 C 0.2452(6) 0.6593(2) 0.6406(4) 0.0381(9) Uani 1 1 d . .
H16A H 0.1077 0.6781 0.6573 0.046 Uiso 1 1 calc R U
C17 C 0.3551(7) 0.6991(3) 0.5473(4) 0.0434(10) Uani 1 1 d . .
C18 C 0.5529(8) 0.6696(3) 0.5237(5) 0.0503(12) Uani 1 1 d . .
H18A H 0.6300 0.6960 0.4596 0.060 Uiso 1 1 calc R U
C19 C 0.6427(6) 0.6032(2) 0.5898(4) 0.0410(10) Uani 1 1 d . .
H19A H 0.7788 0.5841 0.5710 0.049 Uiso 1 1 calc R U
C20 C 0.2592(11) 0.7717(3) 0.4720(6) 0.0732(17) Uani 1 1 d . .
H20A H 0.3071 0.7734 0.3816 0.110 Uiso 1 1 calc R U
H20B H 0.3057 0.8205 0.5214 0.110 Uiso 1 1 calc R U
H20C H 0.1027 0.7681 0.4642 0.110 Uiso 1 1 calc R U

loop_
_atom_site_aniso_label
_atom_site_aniso_U_11
_atom_site_aniso_U_22
_atom_site_aniso_U_33
_atom_site_aniso_U_23
_atom_site_aniso_U_13
_atom_site_aniso_U_12
S1 0.0275(4) 0.0334(5) 0.0336(5) -0.0035(5) 0.0002(4) -0.0001(4)
O11 0.0253(14) 0.0496(17) 0.0569(19) -0.0082(14) -0.0046(13) -0.0016(12)
O12 0.0542(18) 0.0490(18) 0.0291(15) -0.0026(13) 0.0023(13) 0.0033(13)
O1 0.0260(14) 0.0346(14) 0.0529(17) 0.0053(13) 0.0020(12) 0.0047(11)
N1 0.0231(15) 0.0271(15) 0.0400(18) 0.0064(13) 0.0039(13) 0.0010(12)
N2 0.0259(15) 0.0291(16) 0.0319(17) -0.0027(13) 0.0071(13) -0.0020(12)
C1 0.0260(18) 0.0239(17) 0.035(2) -0.0014(15) 0.0027(16) -0.0014(14)
O2 0.0468(16) 0.0373(15) 0.0483(16) -0.0073(13) 0.0005(13) -0.0061(12)
C2 0.0292(18) 0.0266(19) 0.0285(19) 0.0007(15) 0.0064(15) -0.0011(14)
O3 0.062(2) 0.048(2) 0.096(3) -0.0042(19) 0.018(2) -0.0160(16)
C3 0.0222(17) 0.0248(18) 0.039(2) 0.0052(15) -0.0019(15) 0.0012(13)
C4 0.0216(17) 0.0279(19) 0.057(3) -0.0002(17) 0.0081(17) -0.0012(14)
C5 0.0300(19) 0.034(2) 0.049(2) -0.0051(19) 0.0124(18) -0.0053(16)
C6 0.0248(17) 0.0275(17) 0.0316(19) 0.0022(16) 0.0065(15) -0.0010(14)
C7 0.037(2) 0.034(2) 0.052(2) 0.0095(19) 0.0052(18) -0.0046(17)
C8 0.035(2) 0.033(2) 0.047(2) -0.0026(18) -0.0071(18) 0.0074(16)
C9 0.031(2) 0.043(2) 0.068(3) 0.001(2) -0.010(2) -0.0064(18)
C10 0.041(2) 0.044(2) 0.075(3) -0.018(2) 0.001(2) -0.002(2)
C11 0.087(5) 0.039(3) 0.227(10) -0.023(4) 0.035(6) -0.002(3)
C12 0.087(5) 0.150(7) 0.075(4) -0.047(4) -0.009(3) 0.013(5)
C13 0.042(3) 0.074(3) 0.097(4) -0.007(3) 0.008(3) 0.003(3)
C14 0.0274(18) 0.0273(19) 0.0301(19) -0.0061(15) 0.0016(15) -0.0045(14)
C15 0.0318(19) 0.034(2) 0.033(2) -0.0025(17) 0.0055(16) -0.0047(16)
C16 0.035(2) 0.037(2) 0.040(2) -0.0071(19) -0.0031(17) 0.0052(17)
C17 0.065(3) 0.037(2) 0.028(2) -0.0036(18) 0.005(2) 0.007(2)
C18 0.073(3) 0.034(2) 0.049(3) -0.002(2) 0.030(2) 0.001(2)
C19 0.041(2) 0.033(2) 0.054(3) -0.0061(19) 0.023(2) -0.0040(17)
C20 0.108(5) 0.057(3) 0.054(3) 0.010(3) 0.009(3) 0.030(3)

loop_
_atom_type_symbol
_atom_type_description
_atom_type_scat_dispersion_real
_atom_type_scat_dispersion_imag
_atom_type_scat_source
C C 0.0033 0.0016 'International Tables Vol C Tables 4.2.6.8 and 6.1.1.4'
H H 0.0000 0.0000 'International Tables Vol C Tables 4.2.6.8 and 6.1.1.4'
N N 0.0061 0.0033 'International Tables Vol C Tables 4.2.6.8 and 6.1.1.4'
O O 0.0106 0.0060 'International Tables Vol C Tables 4.2.6.8 and 6.1.1.4'
S S 0.1246 0.1234 'International Tables Vol C Tables 4.2.6.8 and 6.1.1.4'

loop_
_geom_angle_atom_site_label_1
_geom_angle_atom_site_label_2
_geom_angle_atom_site_label_3
_geom_angle
O12 S1 O11 120.30(17)
O12 S1 N2 106.78(16)
O11 S1 N2 107.45(15)
O12 S1 C14 107.73(17)
O11 S1 C14 107.12(17)
N2 S1 C14 106.76(15)
C1 N1 C7 132.8(3)
C1 N1 C3 95.7(3)
C7 N1 C3 131.3(3)
C6 N2 C5 117.9(3)
C6 N2 S1 116.6(2)
C5 N2 S1 116.7(2)
O1 C1 N1 132.3(3)
O1 C1 C2 135.9(3)
N1 C1 C2 91.8(3)
C9 O2 C8 117.2(4)
C6 C2 C1 116.3(3)
C6 C2 C3 113.9(3)
C1 C2 C3 85.5(2)
C6 C2 H2A 112.8
C1 C2 H2A 112.8
C3 C2 H2A 112.8
N1 C3 C4 114.2(3)
N1 C3 C8 113.4(3)
C4 C3 C8 110.9(3)
N1 C3 C2 87.0(2)
C4 C3 C2 112.4(3)
C8 C3 C2 117.2(3)
C3 C4 C5 112.8(3)
C3 C4 H4A 109.0
C5 C4 H4A 109.0
C3 C4 H4B 109.0
C5 C4 H4B 109.0
H4A C4 H4B 107.8
N2 C5 C4 111.6(3)
N2 C5 H5A 109.3
C4 C5 H5A 109.3
N2 C5 H5B 109.3
C4 C5 H5B 109.3
H5A C5 H5B 108.0
N2 C6 C2 109.9(3)
N2 C6 H6A 109.7
C2 C6 H6A 109.7
N2 C6 H6B 109.7
C2 C6 H6B 109.7
H6A C6 H6B 108.2
N1 C7 H7A 109.5
N1 C7 H7B 109.5
H7A C7 H7B 109.5
N1 C7 H7C 109.5
H7A C7 H7C 109.5
H7B C7 H7C 109.5
O2 C8 C3 110.8(3)
O2 C8 H8A 109.5
C3 C8 H8A 109.5
O2 C8 H8B 109.5
C3 C8 H8B 109.5
H8A C8 H8B 108.1
O3 C9 O2 123.7(4)
O3 C9 C10 124.1(4)
O2 C9 C10 112.2(4)
C11 C10 C12 111.7(6)
C11 C10 C9 107.8(5)
C12 C10 C9 107.8(4)
C11 C10 C13 110.1(4)
C12 C10 C13 110.3(5)
C9 C10 C13 109.1(4)
C10 C11 H11A 109.5
C10 C11 H11B 109.5
H11A C11 H11B 109.5
C10 C11 H11C 109.5
H11A C11 H11C 109.5
H11B C11 H11C 109.5
C10 C12 H12A 109.5
C10 C12 H12B 109.5
H12A C12 H12B 109.5
C10 C12 H12C 109.5
H12A C12 H12C 109.5
H12B C12 H12C 109.5
C10 C13 H13A 109.5
C10 C13 H13B 109.5
H13A C13 H13B 109.5
C10 C13 H13C 109.5
H13A C13 H13C 109.5
H13B C13 H13C 109.5
C19 C14 C15 120.1(3)
C19 C14 S1 119.7(3)
C15 C14 S1 120.2(3)
C16 C15 C14 119.2(4)
C16 C15 H15A 120.4
C14 C15 H15A 120.4
C15 C16 C17 121.6(4)
C15 C16 H16A 119.2
C17 C16 H16A 119.2
C18 C17 C16 117.8(4)
C18 C17 C20 121.2(5)
C16 C17 C20 121.0(4)
C19 C18 C17 122.4(4)
C19 C18 H18A 118.8
C17 C18 H18A 118.8
C18 C19 C14 119.0(4)
C18 C19 H19A 120.5
C14 C19 H19A 120.5
C17 C20 H20A 109.5
C17 C20 H20B 109.5
H20A C20 H20B 109.5
C17 C20 H20C 109.5
H20A C20 H20C 109.5
H20B C20 H20C 109.5

loop_
_geom_bond_atom_site_label_1
_geom_bond_atom_site_label_2
_geom_bond_distance
S1 O12 1.432(3)
S1 O11 1.435(3)
S1 N2 1.627(3)
S1 C14 1.758(4)
O1 C1 1.213(4)
N1 C1 1.359(4)
N1 C7 1.441(5)
N1 C3 1.478(4)
N2 C6 1.478(5)
N2 C5 1.493(5)
C1 C2 1.544(5)
O2 C9 1.334(5)
O2 C8 1.437(5)
C2 C6 1.518(5)
C2 C3 1.556(5)
C2 H2A 1.0000
O3 C9 1.209(6)
C3 C4 1.507(5)
C3 C8 1.527(5)
C4 C5 1.515(5)
C4 H4A 0.9900
C4 H4B 0.9900
C5 H5A 0.9900
C5 H5B 0.9900
C6 H6A 0.9900
C6 H6B 0.9900
C7 H7A 0.9800
C7 H7B 0.9800
C7 H7C 0.9800
C8 H8A 0.9900
C8 H8B 0.9900
C9 C10 1.531(6)
C10 C11 1.502(7)
C10 C12 1.523(9)
C10 C13 1.534(7)
C11 H11A 0.9800
C11 H11B 0.9800
C11 H11C 0.9800
C12 H12A 0.9800
C12 H12B 0.9800
C12 H12C 0.9800
C13 H13A 0.9800
C13 H13B 0.9800
C13 H13C 0.9800
C14 C19 1.388(5)
C14 C15 1.395(5)
C15 C16 1.384(5)
C15 H15A 0.9500
C16 C17 1.385(6)
C16 H16A 0.9500
C17 C18 1.380(6)
C17 C20 1.516(6)
C18 C19 1.377(6)
C18 H18A 0.9500
C19 H19A 0.9500
C20 H20A 0.9800
C20 H20B 0.9800
C20 H20C 0.9800

loop_
_geom_torsion_atom_site_label_1
_geom_torsion_atom_site_label_2
_geom_torsion_atom_site_label_3
_geom_torsion_atom_site_label_4
_geom_torsion
O12 S1 N2 C6 179.1(2)
O11 S1 N2 C6 -50.5(3)
C14 S1 N2 C6 64.1(3)
O12 S1 N2 C5 32.2(3)
O11 S1 N2 C5 162.6(3)
C14 S1 N2 C5 -82.8(3)
C7 N1 C1 O1 3.4(7)
C3 N1 C1 O1 179.1(4)
C7 N1 C1 C2 -175.6(4)
C3 N1 C1 C2 0.1(3)
O1 C1 C2 C6 -64.6(6)
N1 C1 C2 C6 114.4(3)
O1 C1 C2 C3 -179.1(4)
N1 C1 C2 C3 -0.1(3)
C1 N1 C3 C4 -113.3(3)
C7 N1 C3 C4 62.5(5)
C1 N1 C3 C8 118.3(3)
C7 N1 C3 C8 -65.9(5)
C1 N1 C3 C2 -0.1(3)
C7 N1 C3 C2 175.7(4)
C6 C2 C3 N1 -116.8(3)
C1 C2 C3 N1 0.1(2)
C6 C2 C3 C4 -1.8(4)
C1 C2 C3 C4 115.1(3)
C6 C2 C3 C8 128.4(3)
C1 C2 C3 C8 -114.8(3)
N1 C3 C4 C5 48.3(4)
C8 C3 C4 C5 177.9(3)
C2 C3 C4 C5 -48.8(4)
C6 N2 C5 C4 0.1(4)
S1 N2 C5 C4 146.6(3)
C3 C4 C5 N2 50.3(4)
C5 N2 C6 C2 -49.5(4)
S1 N2 C6 C2 164.0(2)
C1 C2 C6 N2 -47.7(4)
C3 C2 C6 N2 49.4(4)
C9 O2 C8 C3 103.6(4)
N1 C3 C8 O2 -57.6(4)
C4 C3 C8 O2 172.3(3)
C2 C3 C8 O2 41.4(4)
C8 O2 C9 O3 -0.6(6)
C8 O2 C9 C10 179.4(3)
O3 C9 C10 C11 -1.6(7)
O2 C9 C10 C11 178.4(5)
O3 C9 C10 C12 119.1(6)
O2 C9 C10 C12 -61.0(5)
O3 C9 C10 C13 -121.2(5)
O2 C9 C10 C13 58.8(5)
O12 S1 C14 C19 149.4(3)
O11 S1 C14 C19 18.6(3)
N2 S1 C14 C19 -96.2(3)
O12 S1 C14 C15 -32.6(3)
O11 S1 C14 C15 -163.3(3)
N2 S1 C14 C15 81.8(3)
C19 C14 C15 C16 0.0(5)
S1 C14 C15 C16 -178.0(3)
C14 C15 C16 C17 -0.8(5)
C15 C16 C17 C18 1.0(6)
C15 C16 C17 C20 180.0(4)
C16 C17 C18 C19 -0.4(7)
C20 C17 C18 C19 -179.3(4)
C17 C18 C19 C14 -0.4(6)
C15 C14 C19 C18 0.6(5)
S1 C14 C19 C18 178.6(3)
